data_4074258
loop_
_publ_author_name
'Ma, Liping'
'Zhang, Jie'
'Zhang, Zhengxing'
'Cai, Ruifang'
'Chen, Zhenxia'
'Zhou, Xigeng'

_publ_section_title
;
 Reactivity of Organolanthanide Derivatives Containing
 theo-Aminothiophenolate Ligand toward Carbodiimide
;
_journal_issue 19
_journal_name_full Organometallics
_journal_page_first 4571
_journal_paper_doi 10.1021/om060491h
_journal_volume 25
_journal_year 2006
_chemical_formula_sum 'C35 H53 Er N6 O S2'
_chemical_formula_weight 805.21
_chemical_name_systematic
; 
 ? 
;
_space_group_IT_number 14
_symmetry_cell_setting monoclinic
_symmetry_space_group_name_Hall '-P 2yn'
_symmetry_space_group_name_H-M 'P 1 21/n 1'
_atom_sites_solution_hydrogens geom
_atom_sites_solution_primary direct
_atom_sites_solution_secondary difmap
_audit_creation_method SHELXL-97
_cell_angle_alpha 90.00
_cell_angle_beta 98.828(4)
_cell_angle_gamma 90.00
_cell_formula_units_Z 4
_cell_length_a 16.236(8)
_cell_length_b 14.542(7)
_cell_length_c 16.236(8)
_cell_measurement_reflns_used 993
_cell_measurement_temperature 293(2)
_cell_measurement_theta_max 21.874
_cell_measurement_theta_min 2.900
_cell_volume 3788(3)
_computing_cell_refinement 'Bruker SMART'
_computing_data_collection 'Bruker SMART'
_computing_data_reduction 'Bruker SHELXTL'
_computing_molecular_graphics 'Bruker SHELXTL'
_computing_publication_material 'Bruker SHELXTL'
_computing_structure_refinement 'SHELXL-97 (Sheldrick, 1997)'
_computing_structure_solution 'SHELXS-97 (Sheldrick, 1990)'
_diffrn_ambient_temperature 293(2)
_diffrn_measured_fraction_theta_full 0.997
_diffrn_measured_fraction_theta_max 0.997
_diffrn_measurement_device_type 'CCD area detector'
_diffrn_measurement_method 'phi and omega scans'
_diffrn_radiation_monochromator graphite
_diffrn_radiation_source 'fine-focus sealed tube'
_diffrn_radiation_type MoK\a
_diffrn_radiation_wavelength 0.71073
_diffrn_reflns_av_R_equivalents 0.0688
_diffrn_reflns_av_sigmaI/netI 0.1069
_diffrn_reflns_limit_h_max 20
_diffrn_reflns_limit_h_min -15
_diffrn_reflns_limit_k_max 17
_diffrn_reflns_limit_k_min -14
_diffrn_reflns_limit_l_max 20
_diffrn_reflns_limit_l_min -19
_diffrn_reflns_number 16787
_diffrn_reflns_theta_full 26.01
_diffrn_reflns_theta_max 26.01
_diffrn_reflns_theta_min 1.65
_diffrn_standards_decay_% 5.47
_exptl_absorpt_coefficient_mu 2.360
_exptl_absorpt_correction_T_max 0.7185
_exptl_absorpt_correction_T_min 0.6497
_exptl_absorpt_correction_type multi-scan
_exptl_absorpt_process_details sadabs
_exptl_crystal_density_diffrn 1.412
_exptl_crystal_density_method 'not measured'
_exptl_crystal_F_000 1652
_exptl_crystal_size_max 0.20
_exptl_crystal_size_mid 0.15
_exptl_crystal_size_min 0.15
_refine_diff_density_max 1.358
_refine_diff_density_min -0.735
_refine_diff_density_rms 0.105
_refine_ls_extinction_method none
_refine_ls_goodness_of_fit_ref 0.971
_refine_ls_hydrogen_treatment constr
_refine_ls_matrix_type full
_refine_ls_number_parameters 406
_refine_ls_number_reflns 7418
_refine_ls_number_restraints 0
_refine_ls_restrained_S_all 0.971
_refine_ls_R_factor_all 0.1136
_refine_ls_R_factor_gt 0.0501
_refine_ls_shift/su_max 0.000
_refine_ls_shift/su_mean 0.000
_refine_ls_structure_factor_coef Fsqd
_refine_ls_weighting_details 'calc w=1/[\s^2^(Fo^2^)+(0.0350P)^2^+0.0000P] where P=(Fo^2^+2Fc^2^)/3'
_refine_ls_weighting_scheme calc
_refine_ls_wR_factor_gt 0.0827
_refine_ls_wR_factor_ref 0.0999
_reflns_number_gt 4252
_reflns_number_total 7418
_reflns_threshold_expression >2sigma(I)
_cod_data_source_file om060491hsi20060717_022931.cif
_cod_data_source_block f60425c
_cod_depositor_comments
;
The following automatic conversions were performed:

'_symmetry_cell_setting' value 'Monoclinic' changed to 'monoclinic'
according to /home/saulius/struct/CIF-dictionaries/cif_core.dic
dictionary named 'cif_core.dic' version 2.4.1 from 2010-06-29.

Automatic conversion script
Id: cif_fix_values 1715 2011-07-08 13:25:40Z adriana 
;
_cod_original_sg_symbol_H-M P2(1)/n
_cod_database_code 4074258

loop_
_symmetry_equiv_pos_as_xyz
'x, y, z'
'-x+1/2, y+1/2, -z+1/2'
'-x, -y, -z'
'x-1/2, -y-1/2, z-1/2'

loop_
_atom_site_label
_atom_site_type_symbol
_atom_site_fract_x
_atom_site_fract_y
_atom_site_fract_z
_atom_site_U_iso_or_equiv
_atom_site_adp_type
_atom_site_occupancy
_atom_site_symmetry_multiplicity
_atom_site_calc_flag
_atom_site_refinement_flags
Er1 Er 0.126970(19) 0.71746(2) 0.45635(2) 0.04230(11) Uani 1 1 d .
S1 S 0.19125(13) 0.81719(13) 0.33831(12) 0.0552(5) Uani 1 1 d .
S2 S 0.14033(13) 0.59957(13) 0.58856(13) 0.0590(6) Uani 1 1 d .
N1 N 0.2352(3) 0.8091(3) 0.5279(3) 0.0423(15) Uani 1 1 d .
N2 N 0.2663(4) 0.9378(4) 0.6162(4) 0.0518(16) Uani 1 1 d .
H2A H 0.2894 0.9501 0.6663 0.062 Uiso 1 1 calc R
N3 N 0.2043(4) 0.8099(4) 0.6603(3) 0.0530(16) Uani 1 1 d .
H3A H 0.1921 0.7529 0.6514 0.064 Uiso 1 1 calc R
N4 N 0.2485(3) 0.6108(4) 0.4552(4) 0.0468(15) Uani 1 1 d .
N5 N 0.3130(4) 0.4821(4) 0.4004(4) 0.079(2) Uani 1 1 d .
H5A H 0.3473 0.4707 0.3663 0.095 Uiso 1 1 calc R
N6 N 0.2636(4) 0.6023(4) 0.3178(4) 0.0674(19) Uani 1 1 d .
H6A H 0.2356 0.6526 0.3121 0.081 Uiso 1 1 calc R
C1 C -0.0033(5) 0.7567(7) 0.5320(6) 0.078(3) Uani 1 1 d .
H1A H -0.0130 0.7310 0.5855 0.093 Uiso 1 1 calc R
C2 C -0.0369(5) 0.7234(7) 0.4558(8) 0.085(3) Uani 1 1 d .
H2B H -0.0750 0.6710 0.4458 0.102 Uiso 1 1 calc R
C3 C -0.0210(6) 0.7870(10) 0.3964(6) 0.091(3) Uani 1 1 d .
H3B H -0.0465 0.7871 0.3376 0.110 Uiso 1 1 calc R
C4 C 0.0215(6) 0.8591(7) 0.4379(9) 0.090(3) Uani 1 1 d .
H4A H 0.0322 0.9182 0.4126 0.108 Uiso 1 1 calc R
C5 C 0.0329(5) 0.8417(7) 0.5218(8) 0.081(3) Uani 1 1 d .
H5B H 0.0526 0.8857 0.5662 0.098 Uiso 1 1 calc R
C6 C 0.2919(4) 0.8238(4) 0.3954(4) 0.0441(18) Uani 1 1 d .
C7 C 0.3615(6) 0.8298(5) 0.3567(5) 0.070(2) Uani 1 1 d .
H7A H 0.3545 0.8303 0.2988 0.084 Uiso 1 1 calc R
C8 C 0.4413(5) 0.8348(6) 0.4007(6) 0.080(3) Uani 1 1 d .
H8A H 0.4867 0.8406 0.3724 0.096 Uiso 1 1 calc R
C9 C 0.4533(5) 0.8314(6) 0.4844(6) 0.074(3) Uani 1 1 d .
H9A H 0.5071 0.8331 0.5138 0.088 Uiso 1 1 calc R
C10 C 0.3857(4) 0.8253(5) 0.5273(5) 0.060(2) Uani 1 1 d .
H10A H 0.3945 0.8231 0.5852 0.073 Uiso 1 1 calc R
C11 C 0.3048(4) 0.8224(4) 0.4839(5) 0.0431(17) Uani 1 1 d .
C12 C 0.2364(4) 0.8527(5) 0.6001(4) 0.0371(16) Uani 1 1 d .
C13 C 0.2620(4) 1.0116(5) 0.5538(5) 0.0487(18) Uani 1 1 d .
H13A H 0.2570 0.9832 0.4985 0.058 Uiso 1 1 calc R
C14 C 0.1878(5) 1.0707(6) 0.5561(6) 0.092(3) Uani 1 1 d .
H14A H 0.1383 1.0338 0.5461 0.138 Uiso 1 1 calc R
H14B H 0.1855 1.1173 0.5140 0.138 Uiso 1 1 calc R
H14C H 0.1917 1.0993 0.6099 0.138 Uiso 1 1 calc R
C15 C 0.3409(5) 1.0676(6) 0.5677(6) 0.107(4) Uani 1 1 d .
H15A H 0.3878 1.0282 0.5649 0.160 Uiso 1 1 calc R
H15B H 0.3467 1.0962 0.6216 0.160 Uiso 1 1 calc R
H15C H 0.3384 1.1141 0.5255 0.160 Uiso 1 1 calc R
C16 C 0.1872(5) 0.8466(5) 0.7390(4) 0.059(2) Uani 1 1 d .
H16A H 0.1720 0.9115 0.7304 0.071 Uiso 1 1 calc R
C17 C 0.1131(6) 0.7966(7) 0.7637(5) 0.103(3) Uani 1 1 d .
H17A H 0.0662 0.8028 0.7202 0.155 Uiso 1 1 calc R
H17B H 0.0996 0.8226 0.8143 0.155 Uiso 1 1 calc R
H17C H 0.1265 0.7327 0.7722 0.155 Uiso 1 1 calc R
C18 C 0.2620(6) 0.8416(6) 0.8062(5) 0.089(3) Uani 1 1 d .
H18A H 0.3071 0.8758 0.7892 0.133 Uiso 1 1 calc R
H18B H 0.2784 0.7786 0.8155 0.133 Uiso 1 1 calc R
H18C H 0.2482 0.8674 0.8568 0.133 Uiso 1 1 calc R
C19 C 0.2497(5) 0.5936(4) 0.6041(4) 0.0439(19) Uani 1 1 d .
C20 C 0.2936(6) 0.5848(5) 0.6840(5) 0.073(3) Uani 1 1 d .
H20A H 0.2650 0.5797 0.7292 0.088 Uiso 1 1 calc R
C21 C 0.3800(7) 0.5837(6) 0.6968(6) 0.090(3) Uani 1 1 d .
H21A H 0.4089 0.5770 0.7505 0.108 Uiso 1 1 calc R
C22 C 0.4215(6) 0.5919(7) 0.6342(7) 0.090(3) Uani 1 1 d .
H22A H 0.4794 0.5926 0.6443 0.108 Uiso 1 1 calc R
C23 C 0.3805(5) 0.5996(5) 0.5529(6) 0.070(2) Uani 1 1 d .
H23A H 0.4107 0.6056 0.5089 0.084 Uiso 1 1 calc R
C24 C 0.2923(4) 0.5982(4) 0.5375(4) 0.0447(18) Uani 1 1 d .
C25 C 0.2753(5) 0.5660(5) 0.3925(5) 0.0471(18) Uani 1 1 d .
C26 C 0.3024(6) 0.4089(5) 0.4597(6) 0.080(3) Uani 1 1 d .
H26A H 0.2945 0.4375 0.5126 0.095 Uiso 1 1 calc R
C27 C 0.3768(7) 0.3534(8) 0.4745(9) 0.175(6) Uani 1 1 d .
H27A H 0.4236 0.3916 0.4953 0.262 Uiso 1 1 calc R
H27B H 0.3859 0.3251 0.4233 0.262 Uiso 1 1 calc R
H27C H 0.3703 0.3067 0.5148 0.262 Uiso 1 1 calc R
C28 C 0.2269(8) 0.3535(8) 0.4290(8) 0.165(6) Uani 1 1 d .
H28A H 0.2198 0.3069 0.4693 0.247 Uiso 1 1 calc R
H28B H 0.2334 0.3249 0.3771 0.247 Uiso 1 1 calc R
H28C H 0.1789 0.3928 0.4209 0.247 Uiso 1 1 calc R
C29 C 0.2927(7) 0.5672(6) 0.2425(6) 0.086(3) Uani 1 1 d .
H29A H 0.2842 0.5005 0.2405 0.103 Uiso 1 1 calc R
C30 C 0.3832(7) 0.5854(7) 0.2443(7) 0.129(4) Uani 1 1 d .
H30A H 0.4142 0.5573 0.2929 0.194 Uiso 1 1 calc R
H30B H 0.3929 0.6505 0.2461 0.194 Uiso 1 1 calc R
H30C H 0.4007 0.5601 0.1953 0.194 Uiso 1 1 calc R
C31 C 0.2436(9) 0.6076(9) 0.1667(6) 0.187(7) Uani 1 1 d .
H31A H 0.1856 0.5937 0.1656 0.280 Uiso 1 1 calc R
H31B H 0.2621 0.5821 0.1181 0.280 Uiso 1 1 calc R
H31C H 0.2512 0.6730 0.1672 0.280 Uiso 1 1 calc R
O1 O 0.0727(3) 0.6114(3) 0.3496(3) 0.0671(15) Uani 1 1 d .
C32 C 0.0448(6) 0.5217(6) 0.3688(6) 0.096(3) Uani 1 1 d .
H32A H -0.0055 0.5255 0.3941 0.115 Uiso 1 1 calc R
H32B H 0.0874 0.4898 0.4066 0.115 Uiso 1 1 calc R
C33 C 0.0283(9) 0.4746(7) 0.2885(7) 0.132(5) Uani 1 1 d .
H33A H 0.0748 0.4348 0.2819 0.159 Uiso 1 1 calc R
H33B H -0.0214 0.4370 0.2859 0.159 Uiso 1 1 calc R
C34 C 0.0171(9) 0.5408(8) 0.2244(8) 0.161(6) Uani 1 1 d .
H34A H -0.0409 0.5434 0.1989 0.193 Uiso 1 1 calc R
H34B H 0.0506 0.5255 0.1817 0.193 Uiso 1 1 calc R
C35 C 0.0435(7) 0.6301(6) 0.2630(6) 0.111(4) Uani 1 1 d .
H35A H 0.0878 0.6567 0.2367 0.134 Uiso 1 1 calc R
H35B H -0.0030 0.6728 0.2571 0.134 Uiso 1 1 calc R

loop_
_atom_site_aniso_label
_atom_site_aniso_U_11
_atom_site_aniso_U_22
_atom_site_aniso_U_33
_atom_site_aniso_U_23
_atom_site_aniso_U_13
_atom_site_aniso_U_12
Er1 0.03577(16) 0.04094(17) 0.05014(19) -0.0017(2) 0.00646(12) -0.00175(19)
S1 0.0634(13) 0.0501(12) 0.0508(12) 0.0086(9) 0.0050(10) -0.0033(9)
S2 0.0595(13) 0.0527(12) 0.0702(14) 0.0108(10) 0.0272(11) -0.0071(10)
N1 0.035(3) 0.043(4) 0.051(4) -0.004(3) 0.016(3) -0.004(2)
N2 0.061(4) 0.041(4) 0.053(4) 0.000(3) 0.006(3) -0.006(3)
N3 0.067(4) 0.047(4) 0.048(4) 0.003(3) 0.017(3) 0.004(3)
N4 0.044(4) 0.050(4) 0.046(4) -0.005(3) 0.006(3) 0.003(3)
N5 0.107(6) 0.058(5) 0.086(5) 0.017(4) 0.061(5) 0.025(4)
N6 0.098(6) 0.050(4) 0.054(4) 0.002(3) 0.015(4) 0.014(4)
C1 0.050(5) 0.100(9) 0.087(7) 0.001(6) 0.021(5) 0.022(5)
C2 0.030(4) 0.098(7) 0.128(9) -0.017(8) 0.017(5) 0.000(5)
C3 0.054(6) 0.141(10) 0.073(7) -0.014(8) -0.011(5) 0.050(7)
C4 0.070(7) 0.077(8) 0.130(10) 0.039(7) 0.035(7) 0.045(6)
C5 0.048(6) 0.064(7) 0.127(10) -0.039(7) -0.001(6) 0.014(5)
C6 0.052(5) 0.033(4) 0.052(5) -0.003(3) 0.024(4) -0.005(3)
C7 0.085(7) 0.070(6) 0.060(6) 0.004(4) 0.033(5) -0.011(5)
C8 0.060(6) 0.095(7) 0.095(8) -0.007(6) 0.045(6) -0.020(5)
C9 0.036(5) 0.074(6) 0.114(8) -0.004(6) 0.023(5) -0.005(4)
C10 0.043(5) 0.060(5) 0.078(6) -0.001(4) 0.010(4) -0.004(4)
C11 0.038(4) 0.028(4) 0.067(5) -0.001(3) 0.020(4) -0.002(3)
C12 0.036(4) 0.033(4) 0.043(4) -0.003(3) 0.010(3) 0.002(3)
C13 0.052(5) 0.040(4) 0.054(5) 0.004(4) 0.009(4) 0.007(4)
C14 0.090(7) 0.072(6) 0.124(8) 0.016(6) 0.053(6) 0.024(5)
C15 0.092(8) 0.064(6) 0.151(9) 0.043(6) -0.023(7) -0.031(5)
C16 0.075(6) 0.056(5) 0.050(5) -0.007(4) 0.025(4) -0.001(4)
C17 0.099(8) 0.144(10) 0.075(6) 0.001(6) 0.043(6) -0.015(7)
C18 0.093(7) 0.113(8) 0.057(6) 0.012(5) 0.007(5) 0.007(6)
C19 0.071(5) 0.028(4) 0.035(4) 0.008(3) 0.016(4) 0.002(4)
C20 0.114(8) 0.048(5) 0.057(6) 0.013(4) 0.012(6) -0.001(5)
C21 0.097(9) 0.079(7) 0.079(8) 0.019(6) -0.031(7) -0.006(6)
C22 0.060(7) 0.105(8) 0.093(8) 0.027(7) -0.023(6) 0.006(5)
C23 0.053(5) 0.065(5) 0.094(7) 0.015(5) 0.016(5) 0.007(5)
C24 0.045(5) 0.038(4) 0.051(5) 0.005(3) 0.007(4) -0.003(3)
C25 0.059(5) 0.040(4) 0.045(5) 0.002(4) 0.015(4) 0.003(4)
C26 0.117(8) 0.041(5) 0.093(7) 0.024(5) 0.058(6) 0.021(5)
C27 0.143(12) 0.106(9) 0.287(18) 0.120(11) 0.070(11) 0.053(9)
C28 0.165(13) 0.122(11) 0.197(14) 0.068(10) -0.002(11) -0.040(10)
C29 0.133(10) 0.067(6) 0.067(7) -0.008(5) 0.046(6) 0.013(6)
C30 0.157(12) 0.122(10) 0.131(10) 0.005(8) 0.093(9) 0.005(9)
C31 0.35(2) 0.166(13) 0.049(7) 0.015(7) 0.041(10) 0.083(13)
O1 0.052(3) 0.065(4) 0.079(4) -0.016(3) -0.007(3) -0.009(3)
C32 0.107(8) 0.064(6) 0.126(9) -0.036(6) 0.049(7) -0.045(6)
C33 0.217(15) 0.082(9) 0.115(10) -0.050(8) 0.083(10) -0.066(9)
C34 0.212(15) 0.104(10) 0.137(12) -0.050(9) -0.068(11) -0.021(10)
C35 0.135(10) 0.083(8) 0.095(8) -0.024(6) -0.052(7) 0.011(7)

loop_
_atom_type_symbol
_atom_type_description
_atom_type_scat_dispersion_real
_atom_type_scat_dispersion_imag
_atom_type_scat_source
C C 0.0033 0.0016 'International Tables Vol C Tables 4.2.6.8 and 6.1.1.4'
H H 0.0000 0.0000 'International Tables Vol C Tables 4.2.6.8 and 6.1.1.4'
N N 0.0061 0.0033 'International Tables Vol C Tables 4.2.6.8 and 6.1.1.4'
O O 0.0106 0.0060 'International Tables Vol C Tables 4.2.6.8 and 6.1.1.4'
S S 0.1246 0.1234 'International Tables Vol C Tables 4.2.6.8 and 6.1.1.4'
Er Er -0.2586 4.9576 'International Tables Vol C Tables 4.2.6.8 and 6.1.1.4'

loop_
_geom_angle_atom_site_label_1
_geom_angle_atom_site_label_2
_geom_angle_atom_site_label_3
_geom_angle
N1 Er1 O1 152.31(18)
N1 Er1 N4 79.98(18)
O1 Er1 N4 78.37(18)
N1 Er1 C3 122.0(3)
O1 Er1 C3 76.5(3)
N4 Er1 C3 154.4(3)
N1 Er1 C2 130.6(3)
O1 Er1 C2 76.2(3)
N4 Er1 C2 143.7(3)
C3 Er1 C2 30.3(3)
N1 Er1 C4 92.1(3)
O1 Er1 C4 105.0(4)
N4 Er1 C4 165.4(3)
C3 Er1 C4 29.9(3)
C2 Er1 C4 49.4(3)
N1 Er1 C1 103.6(3)
O1 Er1 C1 104.0(3)
N4 Er1 C1 144.6(2)
C3 Er1 C1 49.4(3)
C2 Er1 C1 29.6(2)
C4 Er1 C1 49.1(3)
N1 Er1 C5 81.5(2)
O1 Er1 C5 123.6(2)
N4 Er1 C5 155.9(3)
C3 Er1 C5 49.5(3)
C2 Er1 C5 49.5(3)
C4 Er1 C5 29.7(3)
C1 Er1 C5 30.1(3)
N1 Er1 S2 90.24(14)
O1 Er1 S2 98.10(15)
N4 Er1 S2 69.55(14)
C3 Er1 S2 119.1(3)
C2 Er1 S2 89.0(3)
C4 Er1 S2 123.1(3)
C1 Er1 S2 75.2(2)
C5 Er1 S2 95.3(3)
N1 Er1 S1 73.17(14)
O1 Er1 S1 88.40(15)
N4 Er1 S1 86.41(14)
C3 Er1 S1 87.8(3)
C2 Er1 S1 118.0(3)
C4 Er1 S1 79.6(2)
C1 Er1 S1 128.7(2)
C5 Er1 S1 102.8(3)
S2 Er1 S1 153.04(6)
C6 S1 Er1 94.8(2)
C19 S2 Er1 95.8(2)
C12 N1 C11 117.8(5)
C12 N1 Er1 127.6(4)
C11 N1 Er1 114.4(4)
C12 N2 C13 124.2(6)
C12 N3 C16 128.7(6)
C25 N4 C24 118.5(6)
C25 N4 Er1 130.9(5)
C24 N4 Er1 110.6(4)
C25 N5 C26 128.1(7)
C25 N6 C29 127.8(7)
C2 C1 C5 108.9(9)
C2 C1 Er1 74.9(5)
C5 C1 Er1 75.8(5)
C1 C2 C3 107.7(9)
C1 C2 Er1 75.5(5)
C3 C2 Er1 74.4(5)
C4 C3 C2 107.4(9)
C4 C3 Er1 75.7(5)
C2 C3 Er1 75.2(5)
C5 C4 C3 109.1(10)
C5 C4 Er1 76.0(5)
C3 C4 Er1 74.4(5)
C4 C5 C1 106.8(9)
C4 C5 Er1 74.3(5)
C1 C5 Er1 74.1(5)
C7 C6 C11 117.3(7)
C7 C6 S1 121.7(6)
C11 C6 S1 121.0(5)
C6 C7 C8 122.5(8)
C9 C8 C7 120.0(8)
C8 C9 C10 120.4(8)
C9 C10 C11 120.3(8)
C10 C11 C6 119.5(7)
C10 C11 N1 120.3(7)
C6 C11 N1 119.9(6)
N3 C12 N1 118.1(6)
N3 C12 N2 117.3(6)
N1 C12 N2 124.6(6)
N2 C13 C14 111.0(6)
N2 C13 C15 110.0(6)
C14 C13 C15 110.9(7)
N3 C16 C18 112.3(7)
N3 C16 C17 108.9(6)
C18 C16 C17 111.8(7)
C24 C19 C20 119.5(8)
C24 C19 S2 120.4(6)
C20 C19 S2 120.1(6)
C21 C20 C19 120.3(9)
C22 C21 C20 120.8(9)
C21 C22 C23 121.1(10)
C22 C23 C24 119.4(9)
C19 C24 C23 118.8(7)
C19 C24 N4 120.4(6)
C23 C24 N4 120.5(7)
N6 C25 N4 119.4(7)
N6 C25 N5 116.6(7)
N4 C25 N5 124.0(7)
C27 C26 N5 109.7(8)
C27 C26 C28 112.2(9)
N5 C26 C28 110.3(8)
N6 C29 C31 110.7(8)
N6 C29 C30 111.3(8)
C31 C29 C30 110.5(10)
C32 O1 C35 108.5(6)
C32 O1 Er1 121.7(5)
C35 O1 Er1 128.1(5)
O1 C32 C33 104.8(8)
C34 C33 C32 108.9(9)
C33 C34 C35 106.9(9)
O1 C35 C34 106.2(9)

loop_
_geom_bond_atom_site_label_1
_geom_bond_atom_site_label_2
_geom_bond_distance
Er1 N1 2.363(5)
Er1 O1 2.385(5)
Er1 N4 2.512(5)
Er1 C3 2.650(8)
Er1 C2 2.660(8)
Er1 C4 2.666(8)
Er1 C1 2.666(8)
Er1 C5 2.687(8)
Er1 S2 2.730(2)
Er1 S1 2.735(2)
S1 C6 1.754(7)
S2 C19 1.757(8)
N1 C12 1.331(7)
N1 C11 1.439(8)
N2 C12 1.341(8)
N2 C13 1.470(8)
N3 C12 1.330(8)
N3 C16 1.450(8)
N4 C25 1.337(8)
N4 C24 1.427(8)
N5 C25 1.362(8)
N5 C26 1.463(9)
N6 C25 1.310(8)
N6 C29 1.467(10)
C1 C2 1.362(11)
C1 C5 1.390(11)
C2 C3 1.389(13)
C3 C4 1.374(13)
C4 C5 1.370(12)
C6 C7 1.377(10)
C6 C11 1.420(9)
C7 C8 1.382(10)
C8 C9 1.344(11)
C9 C10 1.391(10)
C10 C11 1.391(9)
C13 C14 1.486(9)
C13 C15 1.505(10)
C16 C18 1.505(9)
C16 C17 1.512(10)
C19 C24 1.371(9)
C19 C20 1.386(9)
C20 C21 1.386(12)
C21 C22 1.308(12)
C22 C23 1.389(11)
C23 C24 1.415(10)
C26 C27 1.441(12)
C26 C28 1.488(13)
C29 C31 1.481(13)
C29 C30 1.489(13)
O1 C32 1.430(9)
O1 C35 1.440(9)
C32 C33 1.460(11)
C33 C34 1.410(13)
C34 C35 1.476(12)

loop_
_geom_hbond_atom_site_label_D
_geom_hbond_atom_site_label_H
_geom_hbond_atom_site_label_A
_geom_hbond_distance_DH
_geom_hbond_distance_HA
_geom_hbond_distance_DA
_geom_hbond_angle_DHA
_geom_hbond_site_symmetry_A
C32 H32A S2 0.97 2.89 3.641(9) 134.7 3_566
